data_4306276
loop_
_publ_author_name
'Ghada A. Al-Kadamany'
'Firasat Hussain'
'Sib Sankar Mal'
'Michael H. Dickman'
'Nathalie Leclerc-Laronze'
'J\'er\^ome Marrot'
'Emmanuel Cadot'
'Ulrich Kortz'

_publ_section_title
;
Cyclic Ti9 Keggin Trimers with Tetrahedral (PO4) or Octahedral (TiO6)
Capping Groups
;
_journal_name_full 'Inorganic Chemistry'
_journal_page_first 8574
_journal_page_last 8576
_journal_paper_doi 10.1021/ic801114n
_journal_volume 47
_journal_year 2008
_chemical_formula_sum 'Cs11.5 K1.5 Na1.5 O134 Si3 Ti10 W27'
_chemical_formula_weight 9292.82
_chemical_name_systematic
; 
 ? 
;
_space_group_IT_number 160
_symmetry_cell_setting trigonal
_symmetry_space_group_name_Hall 'R 3 -2"'
_symmetry_space_group_name_H-M 'R 3 m :H'
_atom_sites_solution_hydrogens none
_atom_sites_solution_primary direct
_atom_sites_solution_secondary difmap
_audit_creation_method SHELXL-97
_cell_angle_alpha 90.00
_cell_angle_beta 90.00
_cell_angle_gamma 120.00
_cell_formula_units_Z 3
_cell_length_a 30.3253(11)
_cell_length_b 30.3253(11)
_cell_length_c 15.8808(14)
_cell_measurement_reflns_used 8835
_cell_measurement_temperature 293(2)
_cell_measurement_theta_max 29.90
_cell_measurement_theta_min 2.42
_cell_volume 12647.7(13)
_computing_cell_refinement 'Bruker SMART'
_computing_data_collection 'Bruker SMART'
_computing_data_reduction 'Bruker SAINT'
_computing_molecular_graphics 'Bruker SHELXTL'
_computing_publication_material 'Bruker SHELXTL'
_computing_structure_refinement 'SHELXL-97 (Sheldrick, 1997)'
_computing_structure_solution 'SHELXS-97 (Sheldrick, 1990)'
_diffrn_ambient_temperature 293(2)
_diffrn_measured_fraction_theta_full 1.000
_diffrn_measured_fraction_theta_max 1.000
_diffrn_measurement_device_type 'CCD area detector'
_diffrn_measurement_method 'phi and omega scans'
_diffrn_radiation_monochromator graphite
_diffrn_radiation_source 'fine-focus sealed tube'
_diffrn_radiation_type MoK\a
_diffrn_radiation_wavelength 0.71073
_diffrn_reflns_av_R_equivalents 0.0426
_diffrn_reflns_av_sigmaI/netI 0.0276
_diffrn_reflns_limit_h_max 42
_diffrn_reflns_limit_h_min -35
_diffrn_reflns_limit_k_max 37
_diffrn_reflns_limit_k_min -42
_diffrn_reflns_limit_l_max 22
_diffrn_reflns_limit_l_min -22
_diffrn_reflns_number 89174
_diffrn_reflns_theta_full 30.05
_diffrn_reflns_theta_max 30.05
_diffrn_reflns_theta_min 1.34
_exptl_absorpt_coefficient_mu 21.374
_exptl_absorpt_correction_T_max 0.4819
_exptl_absorpt_correction_T_min 0.1836
_exptl_absorpt_correction_type multi-scan
_exptl_crystal_colour black
_exptl_crystal_density_diffrn 3.660
_exptl_crystal_density_method 'not measured'
_exptl_crystal_description parallelepiped
_exptl_crystal_F_000 12029
_exptl_crystal_size_max 0.12
_exptl_crystal_size_mid 0.08
_exptl_crystal_size_min 0.04
_refine_diff_density_max 2.243
_refine_diff_density_min -2.119
_refine_diff_density_rms 0.763
_refine_ls_abs_structure_details 'Flack H D (1983), Acta Cryst. A39, 876-881'
_refine_ls_abs_structure_Flack 0.003(8)
_refine_ls_extinction_method none
_refine_ls_goodness_of_fit_ref 1.233
_refine_ls_hydrogen_treatment none
_refine_ls_matrix_type full
_refine_ls_number_parameters 346
_refine_ls_number_reflns 8660
_refine_ls_number_restraints 1
_refine_ls_restrained_S_all 1.232
_refine_ls_R_factor_all 0.0389
_refine_ls_R_factor_gt 0.0258
_refine_ls_shift/su_max 0.009
_refine_ls_shift/su_mean 0.000
_refine_ls_structure_factor_coef Fsqd
_refine_ls_weighting_details 'calc w=1/[\s^2^(Fo^2^)+(0.0564P)^2^+0.0000P] where P=(Fo^2^+2Fc^2^)/3'
_refine_ls_weighting_scheme calc
_refine_ls_wR_factor_gt 0.0720
_refine_ls_wR_factor_ref 0.0937
_reflns_number_gt 7788
_reflns_number_total 8660
_reflns_threshold_expression >2sigma(I)
_cod_data_source_file ic801114n_si_001_2.cif
_cod_data_source_block natl54sa
_cod_depositor_comments
;
The following automatic conversions were performed:
'_symmetry_cell_setting' value 'Trigonal' changed to 'trigonal' according
to '/home/saulius/struct/CIF-dictionaries/cif_core.dic' dictionary named
'cif_core.dic' version 2.4.1 from 2010-06-29.

Automatic conversion script
Id: cif_fix_enum 1527 2010-12-29 10:47:43Z saulius 
;
_cod_original_sg_symbol_H-M 'R 3 m'
_cod_original_formula_sum 'Cs11.50 K1.50 Na1.50 O134 Si3 Ti10 W27'
_cod_database_code 4306276

loop_
_symmetry_equiv_pos_as_xyz
'x, y, z'
'-y, x-y, z'
'-x+y, -x, z'
'-y, -x, z'
'-x+y, y, z'
'x, x-y, z'
'x+2/3, y+1/3, z+1/3'
'-y+2/3, x-y+1/3, z+1/3'
'-x+y+2/3, -x+1/3, z+1/3'
'-y+2/3, -x+1/3, z+1/3'
'-x+y+2/3, y+1/3, z+1/3'
'x+2/3, x-y+1/3, z+1/3'
'x+1/3, y+2/3, z+2/3'
'-y+1/3, x-y+2/3, z+2/3'
'-x+y+1/3, -x+2/3, z+2/3'
'-y+1/3, -x+2/3, z+2/3'
'-x+y+1/3, y+2/3, z+2/3'
'x+1/3, x-y+2/3, z+2/3'

loop_
_atom_site_label
_atom_site_type_symbol
_atom_site_fract_x
_atom_site_fract_y
_atom_site_fract_z
_atom_site_U_iso_or_equiv
_atom_site_adp_type
_atom_site_occupancy
_atom_site_symmetry_multiplicity
_atom_site_calc_flag
_atom_site_refinement_flags
_atom_site_disorder_assembly
_atom_site_disorder_group
W1 W 0.499992(4) 0.999985(7) 0.361264(17) 0.02875(5) Uani 1 2 d S . .
W2 W 0.446102(5) 1.003075(5) 0.544918(12) 0.02980(4) Uani 1 1 d . . .
W3 W 0.499779(5) 0.888822(5) 0.684134(10) 0.02615(3) Uani 1 1 d . . .
W4 W 0.560874(4) 0.887013(5) 0.480763(11) 0.02551(3) Uani 1 1 d . . .
W5 W 0.503290(5) 0.883389(5) 0.298028(10) 0.02602(3) Uani 1 1 d . . .
Ti1 Ti 0.454570(19) 0.785534(19) 0.42986(4) 0.02009(14) Uani 1 1 d . . .
Ti2 Ti 0.394059(14) 0.78812(3) 0.61871(6) 0.01817(17) Uani 1 2 d S . .
Ti3 Ti 0.3333 0.6667 0.72663(10) 0.0229(3) Uani 1 6 d S . .
Si1 Si 0.44469(2) 0.88938(4) 0.48721(8) 0.0163(2) Uani 1 2 d S . .
O1 O 0.52221(7) 1.04443(15) 0.2817(3) 0.0399(11) Uani 1 2 d S . .
O2 O 0.43440(9) 0.95393(8) 0.32506(19) 0.0305(7) Uani 1 1 d . . .
O3 O 0.55889(9) 1.03086(9) 0.4344(2) 0.0330(8) Uani 1 1 d . . .
O4 O 0.47581(6) 0.95162(12) 0.4854(2) 0.0219(8) Uani 1 2 d S . .
O5 O 0.43331(11) 1.04879(9) 0.5849(3) 0.0460(10) Uani 1 1 d . . .
O6 O 0.42709(9) 0.95743(9) 0.6356(2) 0.0361(8) Uani 1 1 d . . .
O7 O 0.38417(9) 0.95652(9) 0.4953(2) 0.0305(7) Uani 1 1 d . . .
O8 O 0.51662(6) 1.03324(13) 0.5790(3) 0.0316(10) Uani 1 2 d S . .
O9 O 0.54110(10) 0.90095(11) 0.7669(2) 0.0371(8) Uani 1 1 d . . .
O10 O 0.45551(8) 0.82020(8) 0.69516(17) 0.0254(6) Uani 1 1 d . . .
O11 O 0.53520(8) 0.87794(8) 0.59368(18) 0.0281(7) Uani 1 1 d . . .
O12 O 0.45209(7) 0.90417(15) 0.7402(2) 0.0291(9) Uani 1 2 d S . .
O13 O 0.43511(6) 0.87022(12) 0.5844(2) 0.0227(8) Uani 1 2 d S . .
O14 O 0.62236(8) 0.89941(9) 0.4963(2) 0.0351(8) Uani 1 1 d . . .
O15 O 0.52688(8) 0.81791(8) 0.46203(17) 0.0257(6) Uani 1 1 d . . .
O16 O 0.56472(9) 0.89945(9) 0.3607(2) 0.0315(7) Uani 1 1 d . . .
O17 O 0.47815(8) 0.86860(8) 0.43916(17) 0.0238(6) Uani 1 1 d . . .
O18 O 0.52765(10) 0.89369(10) 0.1976(2) 0.0388(8) Uani 1 1 d . . .
O19 O 0.47878(9) 0.81459(8) 0.31391(17) 0.0278(7) Uani 1 1 d . . .
O20 O 0.43639(6) 0.87278(13) 0.2776(3) 0.0290(9) Uani 1 2 d S . .
O21 O 0.44576(14) 0.72288(7) 0.4067(2) 0.0238(8) Uani 1 2 d S . .
O22 O 0.43171(8) 0.77640(8) 0.53754(16) 0.0237(6) Uani 1 1 d . . .
O23 O 0.38645(7) 0.77289(14) 0.3889(2) 0.0260(8) Uani 1 2 d S . .
O24 O 0.36325(6) 0.72649(13) 0.6714(3) 0.0282(9) Uani 1 2 d S . .
O25 O 0.30204(15) 0.69796(15) 0.8150(4) 0.096(2) Uani 1 2 d S . .
Cs1 Cs 0.3333 0.6667 0.48793(4) 0.02471(12) Uani 1 6 d S . .
Cs2 Cs 0.579815(8) 1.159631(15) 0.30578(3) 0.04335(10) Uani 1 2 d S . .
Cs3 Cs 0.645148(12) 1.015610(11) 0.33758(3) 0.05696(10) Uani 1 1 d . . .
Cs4 Cs 0.48942(3) 0.97884(7) 0.11956(10) 0.0917(5) Uani 0.50 2 d SP . .
K1 K 0.5811(2) 0.79055(10) 0.3207(3) 0.1101(14) Uani 0.50 2 d SP . .
Na1 Na 0.4094(5) 1.1121(5) 0.5911(12) 0.058(3) Uani 0.13 1 d P . .
Na2 Na 0.5122(5) 0.8657(6) -0.0038(12) 0.058(3) Uani 0.13 1 d P . .
O1W O 0.4801(6) 0.7401(3) 0.2005(7) 0.105(4) Uani 0.67 2 d SP . .
O2W O 0.3661(3) 0.7322(7) 0.2300(9) 0.102(4) Uani 0.50 2 d SP . .
O3W O 0.3763(6) 1.0818(5) 0.7223(10) 0.069(5) Uani 0.25 1 d P . .
O4W O 0.3989(4) 0.7979(9) 0.8703(15) 0.131(7) Uiso 0.50 2 d SP . .
O5W O 0.4567(6) 0.9134(12) 1.027(2) 0.192(12) Uiso 0.50 2 d SP . .
O6W O 0.3407(8) 0.6814(17) -0.001(2) 0.151(15) Uiso 0.25 2 d SP . .
O7W O 0.5120(5) 1.0241(10) 0.7821(18) 0.160(10) Uiso 0.50 2 d SP . .
O8W O 0.4256(5) 0.8513(10) 0.0559(18) 0.160(10) Uiso 0.50 2 d SP . .
O9W O 0.4598(6) 0.9196(11) 0.9400(17) 0.173(11) Uiso 0.50 2 d SP . .
O10W O 0.4763(11) 0.953(2) 0.895(3) 0.153(18) Uiso 0.25 2 d SP . .

loop_
_atom_site_aniso_label
_atom_site_aniso_U_11
_atom_site_aniso_U_22
_atom_site_aniso_U_33
_atom_site_aniso_U_23
_atom_site_aniso_U_13
_atom_site_aniso_U_12
W1 0.02326(6) 0.01605(8) 0.04455(11) 0.00700(8) 0.00350(4) 0.00803(4)
W2 0.02544(4) 0.01609(4) 0.04855(9) -0.00241(5) 0.00045(5) 0.01089(3)
W3 0.02035(4) 0.02324(4) 0.03220(7) -0.00339(5) -0.00494(5) 0.00890(3)
W4 0.01563(4) 0.01911(4) 0.04010(7) 0.00179(5) 0.00142(5) 0.00743(3)
W5 0.02463(4) 0.02114(4) 0.03190(7) 0.00661(5) 0.00709(5) 0.01115(3)
Ti1 0.01768(17) 0.01539(17) 0.0277(3) 0.00268(19) 0.00378(19) 0.00865(13)
Ti2 0.0153(2) 0.0134(3) 0.0252(4) 0.0001(3) 0.00007(14) 0.00671(15)
Ti3 0.0227(4) 0.0227(4) 0.0234(7) 0.000 0.000 0.01133(19)
Si1 0.0135(3) 0.0130(5) 0.0223(5) 0.0021(4) 0.0010(2) 0.0065(2)
O1 0.0381(16) 0.0186(16) 0.057(3) 0.0091(17) 0.0046(9) 0.0093(8)
O2 0.0268(8) 0.0246(8) 0.0424(15) 0.0118(9) 0.0062(10) 0.0148(6)
O3 0.0227(9) 0.0200(9) 0.0509(17) 0.0019(10) -0.0046(11) 0.0066(7)
O4 0.0126(9) 0.0101(13) 0.0423(19) -0.0004(13) -0.0002(6) 0.0051(6)
O5 0.0404(11) 0.0195(8) 0.080(2) -0.0017(12) 0.0103(14) 0.0162(7)
O6 0.0311(9) 0.0239(9) 0.0555(18) -0.0088(10) -0.0024(11) 0.0155(7)
O7 0.0215(8) 0.0249(8) 0.0458(15) 0.0004(10) -0.0023(10) 0.0120(6)
O8 0.0284(13) 0.0145(15) 0.047(2) -0.0051(15) -0.0025(7) 0.0073(7)
O9 0.0310(10) 0.0397(11) 0.0396(16) -0.0086(11) -0.0120(11) 0.0170(8)
O10 0.0203(8) 0.0218(8) 0.0330(13) 0.0007(9) 0.0030(9) 0.0097(6)
O11 0.0214(8) 0.0195(8) 0.0410(15) 0.0007(9) -0.0011(10) 0.0085(6)
O12 0.0273(12) 0.0322(18) 0.0295(19) -0.0070(15) -0.0035(8) 0.0161(9)
O13 0.0184(10) 0.0155(14) 0.0331(18) -0.0022(13) -0.0011(7) 0.0077(7)
O14 0.0167(8) 0.0286(9) 0.0596(18) -0.0059(11) -0.0032(10) 0.0111(6)
O15 0.0169(7) 0.0251(8) 0.0367(13) 0.0057(9) 0.0059(9) 0.0117(6)
O16 0.0231(8) 0.0252(9) 0.0451(16) 0.0044(10) 0.0035(10) 0.0112(7)
O17 0.0217(8) 0.0160(7) 0.0328(13) 0.0012(8) 0.0014(9) 0.0087(6)
O18 0.0452(11) 0.0389(11) 0.0340(15) 0.0073(11) 0.0128(12) 0.0223(8)
O19 0.0331(9) 0.0240(8) 0.0308(13) 0.0044(9) 0.0040(9) 0.0176(6)
O20 0.0247(12) 0.0165(15) 0.043(2) 0.0044(15) 0.0022(7) 0.0082(7)
O21 0.0276(16) 0.0195(10) 0.0269(17) 0.0012(7) 0.0025(14) 0.0138(8)
O22 0.0240(8) 0.0246(8) 0.0235(12) 0.0013(8) 0.0037(8) 0.0130(6)
O23 0.0216(11) 0.0220(15) 0.0345(19) -0.0013(14) -0.0006(7) 0.0110(8)
O24 0.0275(13) 0.0164(15) 0.037(2) 0.0018(14) 0.0009(7) 0.0082(7)
O25 0.115(2) 0.115(2) 0.063(3) -0.0270(15) 0.0270(15) 0.062(3)
Cs1 0.01912(12) 0.01912(12) 0.0359(3) 0.000 0.000 0.00956(6)
Cs2 0.03351(12) 0.03602(17) 0.0614(3) 0.00987(17) 0.00494(8) 0.01801(9)
Cs3 0.04490(13) 0.03640(11) 0.0797(2) 0.01772(13) 0.01580(14) 0.01296(9)
Cs4 0.1041(8) 0.0943(10) 0.0736(8) -0.0008(8) -0.0004(4) 0.0471(5)
K1 0.149(3) 0.095(2) 0.104(2) 0.0471(10) 0.094(2) 0.0747(16)
Na1 0.062(3) 0.087(4) 0.062(7) 0.009(5) 0.016(4) 0.064(2)
Na2 0.062(3) 0.087(4) 0.062(7) 0.009(5) 0.016(4) 0.064(2)
O1W 0.211(12) 0.079(3) 0.069(7) 0.013(4) 0.026(8) 0.106(6)
O2W 0.095(7) 0.153(12) 0.078(7) -0.073(7) -0.037(3) 0.076(6)
O3W 0.080(9) 0.050(6) 0.060(8) -0.033(5) 0.014(7) 0.020(6)

loop_
_atom_type_symbol
_atom_type_description
_atom_type_scat_dispersion_real
_atom_type_scat_dispersion_imag
_atom_type_scat_source
O O 0.0106 0.0060 'International Tables Vol C Tables 4.2.6.8 and 6.1.1.4'
Si Si 0.0817 0.0704 'International Tables Vol C Tables 4.2.6.8 and 6.1.1.4'
Ti Ti 0.2776 0.4457 'International Tables Vol C Tables 4.2.6.8 and 6.1.1.4'
W W -0.8490 6.8722 'International Tables Vol C Tables 4.2.6.8 and 6.1.1.4'
Na Na 0.0362 0.0249 'International Tables Vol C Tables 4.2.6.8 and 6.1.1.4'
K K 0.2009 0.2494 'International Tables Vol C Tables 4.2.6.8 and 6.1.1.4'
Cs Cs -0.3680 2.1192 'International Tables Vol C Tables 4.2.6.8 and 6.1.1.4'

loop_
_geom_angle_atom_site_label_1
_geom_angle_atom_site_label_2
_geom_angle_atom_site_label_3
_geom_angle
_geom_angle_site_symmetry_1
_geom_angle_site_symmetry_3
_geom_angle_publ_flag
O1 W1 O2 102.38(14) . 5 ?
O1 W1 O2 102.38(14) . . ?
O2 W1 O2 87.90(19) 5 . ?
O1 W1 O3 99.00(14) . . ?
O2 W1 O3 89.16(14) 5 . ?
O2 W1 O3 158.56(12) . . ?
O1 W1 O3 99.00(14) . 5 ?
O2 W1 O3 158.56(12) 5 5 ?
O2 W1 O3 89.16(14) . 5 ?
O3 W1 O3 85.9(2) . 5 ?
O1 W1 O4 170.05(17) . . ?
O2 W1 O4 84.70(11) 5 . ?
O2 W1 O4 84.70(11) . . ?
O3 W1 O4 73.88(10) . . ?
O3 W1 O4 73.88(10) 5 . ?
O1 W1 Cs4 50.98(15) . . ?
O2 W1 Cs4 66.48(9) 5 . ?
O2 W1 Cs4 66.48(9) . . ?
O3 W1 Cs4 130.85(9) . . ?
O3 W1 Cs4 130.86(9) 5 . ?
O4 W1 Cs4 138.97(9) . . ?
O1 W1 Cs3 82.414(7) . 5 ?
O2 W1 Cs3 136.37(9) 5 5 ?
O2 W1 Cs3 49.30(9) . 5 ?
O3 W1 Cs3 133.47(10) . 5 ?
O3 W1 Cs3 48.52(10) 5 5 ?
O4 W1 Cs3 97.361(7) . 5 ?
Cs4 W1 Cs3 85.723(7) . 5 ?
O1 W1 Cs3 82.414(7) . . ?
O2 W1 Cs3 49.30(9) 5 . ?
O2 W1 Cs3 136.36(9) . . ?
O3 W1 Cs3 48.52(10) . . ?
O3 W1 Cs3 133.47(10) 5 . ?
O4 W1 Cs3 97.361(7) . . ?
Cs4 W1 Cs3 85.722(7) . . ?
Cs3 W1 Cs3 164.776(12) 5 . ?
O1 W1 Cs2 35.39(15) . . ?
O2 W1 Cs2 124.94(9) 5 . ?
O2 W1 Cs2 124.94(9) . . ?
O3 W1 Cs2 73.34(8) . . ?
O3 W1 Cs2 73.34(8) 5 . ?
O4 W1 Cs2 134.67(8) . . ?
Cs4 W1 Cs2 86.37(3) . . ?
Cs3 W1 Cs2 83.455(5) 5 . ?
Cs3 W1 Cs2 83.455(5) . . ?
O5 W2 O7 102.48(14) . . ?
O5 W2 O6 101.51(16) . . ?
O7 W2 O6 86.79(12) . . ?
O5 W2 O3 100.82(14) . 5 ?
O7 W2 O3 88.98(13) . 5 ?
O6 W2 O3 157.66(12) . 5 ?
O5 W2 O8 98.96(14) . . ?
O7 W2 O8 158.55(13) . . ?
O6 W2 O8 89.64(15) . . ?
O3 W2 O8 86.33(16) 5 . ?
O5 W2 O4 171.22(11) . . ?
O7 W2 O4 84.44(11) . . ?
O6 W2 O4 84.12(13) . . ?
O3 W2 O4 73.64(11) 5 . ?
O8 W2 O4 74.16(11) . . ?
O5 W2 Cs3 58.55(9) . 12_465 ?
O7 W2 Cs3 60.77(10) . 12_465 ?
O6 W2 Cs3 61.15(9) . 12_465 ?
O3 W2 Cs3 133.80(9) 5 12_465 ?
O8 W2 Cs3 134.15(12) . 12_465 ?
O4 W2 Cs3 130.19(7) . 12_465 ?
O5 W2 Cs3 82.07(13) . 5 ?
O7 W2 Cs3 48.68(9) . 5 ?
O6 W2 Cs3 134.28(8) . 5 ?
O3 W2 Cs3 50.28(10) 5 5 ?
O8 W2 Cs3 135.33(13) . 5 ?
O4 W2 Cs3 98.90(8) . 5 ?
Cs3 W2 Cs3 84.420(8) 12_465 5 ?
O9 W3 O10 102.17(13) . . ?
O9 W3 O11 101.40(14) . . ?
O10 W3 O11 91.80(11) . . ?
O9 W3 O12 98.53(15) . . ?
O10 W3 O12 91.02(14) . . ?
O11 W3 O12 158.80(13) . . ?
O9 W3 O6 99.54(14) . 5 ?
O10 W3 O6 158.28(13) . 5 ?
O11 W3 O6 83.10(12) . 5 ?
O12 W3 O6 86.55(15) . 5 ?
O9 W3 O13 172.50(12) . . ?
O10 W3 O13 75.15(12) . . ?
O11 W3 O13 85.77(10) . . ?
O12 W3 O13 74.67(12) . . ?
O6 W3 O13 83.41(13) 5 . ?
O9 W3 Ti2 134.72(9) . . ?
O10 W3 Ti2 32.82(9) . . ?
O11 W3 Ti2 88.48(6) . . ?
O12 W3 Ti2 82.59(11) . . ?
O6 W3 Ti2 125.62(10) 5 . ?
O13 W3 Ti2 42.33(8) . . ?
O9 W3 Cs3 53.82(9) . 8_665 ?
O10 W3 Cs3 128.91(9) . 8_665 ?
O11 W3 Cs3 58.05(6) . 8_665 ?
O12 W3 Cs3 132.48(11) . 8_665 ?
O6 W3 Cs3 65.23(9) 5 8_665 ?
O13 W3 Cs3 133.28(8) . 8_665 ?
Ti2 W3 Cs3 144.893(12) . 8_665 ?
O9 W3 Cs2 87.22(11) . 8_665 ?
O10 W3 Cs2 44.58(9) . 8_665 ?
O11 W3 Cs2 53.71(8) . 8_665 ?
O12 W3 Cs2 135.06(12) . 8_665 ?
O6 W3 Cs2 136.67(9) 5 8_665 ?
O13 W3 Cs2 95.38(7) . 8_665 ?
Ti2 W3 Cs2 63.378(9) . 8_665 ?
Cs3 W3 Cs2 86.261(8) 8_665 8_665 ?
O14 W4 O15 101.56(12) . . ?
O14 W4 O11 102.38(14) . . ?
O15 W4 O11 91.82(11) . . ?
O14 W4 O16 98.34(14) . . ?
O15 W4 O16 90.43(11) . . ?
O11 W4 O16 158.25(12) . . ?
O14 W4 O7 99.00(12) . 5 ?
O15 W4 O7 159.44(12) . 5 ?
O11 W4 O7 83.44(12) . 5 ?
O16 W4 O7 86.90(13) . 5 ?
O14 W4 O17 171.97(13) . . ?
O15 W4 O17 76.27(10) . . ?
O11 W4 O17 85.47(10) . . ?
O16 W4 O17 74.07(10) . . ?
O7 W4 O17 83.40(11) 5 . ?
O14 W4 Ti1 133.86(9) . . ?
O15 W4 Ti1 32.51(8) . . ?
O11 W4 Ti1 87.56(6) . . ?
O16 W4 Ti1 82.78(6) . . ?
O7 W4 Ti1 127.02(9) 5 . ?
O17 W4 Ti1 43.80(6) . . ?
O14 W4 Cs3 53.54(11) . 8_665 ?
O15 W4 Cs3 128.15(9) . 8_665 ?
O11 W4 Cs3 58.82(6) . 8_665 ?
O16 W4 Cs3 133.07(6) . 8_665 ?
O7 W4 Cs3 65.59(9) 5 8_665 ?
O17 W4 Cs3 133.79(7) . 8_665 ?
Ti1 W4 Cs3 144.151(13) . 8_665 ?
O14 W4 Cs3 77.36(10) . . ?
O15 W4 Cs3 135.97(9) . . ?
O11 W4 Cs3 131.85(7) . . ?
O16 W4 Cs3 47.38(7) . . ?
O7 W4 Cs3 50.02(9) 5 . ?
O17 W4 Cs3 98.72(6) . . ?
Ti1 W4 Cs3 127.644(13) . . ?
Cs3 W4 Cs3 87.103(8) 8_665 . ?
O14 W4 Cs2 88.97(10) . 8_665 ?
O15 W4 Cs2 45.13(9) . 8_665 ?
O11 W4 Cs2 52.22(8) . 8_665 ?
O16 W4 Cs2 135.37(8) . 8_665 ?
O7 W4 Cs2 135.55(9) 5 8_665 ?
O17 W4 Cs2 94.67(6) . 8_665 ?
Ti1 W4 Cs2 61.860(13) . 8_665 ?
Cs3 W4 Cs2 85.878(10) 8_665 8_665 ?
Cs3 W4 Cs2 166.249(8) . 8_665 ?
O18 W5 O19 103.02(13) . . ?
O18 W5 O20 101.31(17) . . ?
O19 W5 O20 92.24(13) . . ?
O18 W5 O16 99.12(14) . . ?
O19 W5 O16 90.40(11) . . ?
O20 W5 O16 158.23(15) . . ?
O18 W5 O2 98.75(13) . 5 ?
O19 W5 O2 158.23(12) . 5 ?
O20 W5 O2 83.63(13) . 5 ?
O16 W5 O2 85.93(12) . 5 ?
O18 W5 O17 173.50(13) . . ?
O19 W5 O17 75.18(10) . . ?
O20 W5 O17 85.05(14) . . ?
O16 W5 O17 74.75(11) . . ?
O2 W5 O17 83.16(10) 5 . ?
O18 W5 Ti1 135.01(11) . . ?
O19 W5 Ti1 32.42(9) . . ?
O20 W5 Ti1 89.77(11) . . ?
O16 W5 Ti1 80.98(8) . . ?
O2 W5 Ti1 125.93(9) 5 . ?
O17 W5 Ti1 42.78(6) . . ?
O18 W5 Cs3 79.85(8) . . ?
O19 W5 Cs3 134.19(8) . . ?
O20 W5 Cs3 132.61(10) . . ?
O16 W5 Cs3 44.88(8) . . ?
O2 W5 Cs3 50.01(9) 5 . ?
O17 W5 Cs3 96.87(5) . . ?
Ti1 W5 Cs3 122.965(12) . . ?
O18 W5 Cs4 55.49(12) . . ?
O19 W5 Cs4 138.07(9) . . ?
O20 W5 Cs4 62.69(11) . . ?
O16 W5 Cs4 125.66(8) . . ?
O2 W5 Cs4 57.51(9) 5 . ?
O17 W5 Cs4 129.86(7) . . ?
Ti1 W5 Cs4 152.330(17) . . ?
Cs3 W5 Cs4 81.48(2) . . ?
O22 Ti1 O21 100.72(14) . . ?
O22 Ti1 O15 94.41(11) . . ?
O21 Ti1 O15 96.81(14) . . ?
O22 Ti1 O23 89.89(14) . . ?
O21 Ti1 O23 97.76(15) . . ?
O15 Ti1 O23 163.77(13) . . ?
O22 Ti1 O19 163.02(12) . . ?
O21 Ti1 O19 95.90(14) . . ?
O15 Ti1 O19 87.00(11) . . ?
O23 Ti1 O19 84.42(13) . . ?
O22 Ti1 O17 89.56(10) . . ?
O21 Ti1 O17 168.42(14) . . ?
O15 Ti1 O17 76.93(10) . . ?
O23 Ti1 O17 87.47(12) . . ?
O19 Ti1 O17 74.25(10) . . ?
O22 Ti1 W4 91.86(6) . . ?
O21 Ti1 W4 126.62(12) . . ?
O15 Ti1 W4 30.11(8) . . ?
O23 Ti1 W4 134.25(10) . . ?
O19 Ti1 W4 80.88(6) . . ?
O17 Ti1 W4 46.85(6) . . ?
O22 Ti1 W5 134.23(8) . . ?
O21 Ti1 W5 125.03(12) . . ?
O15 Ti1 W5 80.26(8) . . ?
O23 Ti1 W5 85.53(11) . . ?
O19 Ti1 W5 29.47(7) . . ?
O17 Ti1 W5 44.79(7) . . ?
W4 Ti1 W5 61.515(10) . . ?
O22 Ti1 Cs1 60.39(6) . . ?
O21 Ti1 Cs1 59.02(11) . . ?
O15 Ti1 Cs1 136.56(8) . . ?
O23 Ti1 Cs1 58.48(11) . . ?
O19 Ti1 Cs1 127.73(6) . . ?
O17 Ti1 Cs1 131.91(7) . . ?
W4 Ti1 Cs1 151.38(2) . . ?
W5 Ti1 Cs1 142.99(2) . . ?
O22 Ti1 Cs2 49.38(9) . 8_665 ?
O21 Ti1 Cs2 77.51(12) . 8_665 ?
O15 Ti1 Cs2 55.10(8) . 8_665 ?
O23 Ti1 Cs2 135.75(11) . 8_665 ?
O19 Ti1 Cs2 139.62(8) . 8_665 ?
O17 Ti1 Cs2 105.90(7) . 8_665 ?
W4 Ti1 Cs2 72.400(13) . 8_665 ?
W5 Ti1 Cs2 133.420(15) . 8_665 ?
Cs1 Ti1 Cs2 83.141(15) . 8_665 ?
O22 Ti1 K1 132.55(11) . . ?
O21 Ti1 K1 66.63(12) . . ?
O15 Ti1 K1 46.41(11) . . ?
O23 Ti1 K1 135.71(13) . . ?
O19 Ti1 K1 58.22(10) . . ?
O17 Ti1 K1 102.47(7) . . ?
W4 Ti1 K1 66.92(6) . . ?
W5 Ti1 K1 73.31(4) . . ?
Cs1 Ti1 K1 125.60(4) . . ?
Cs2 Ti1 K1 83.30(7) 8_665 . ?
O24 Ti2 O22 99.79(12) . . ?
O24 Ti2 O22 99.80(12) . 5 ?
O22 Ti2 O22 89.75(16) . 5 ?
O24 Ti2 O10 95.43(12) . 5 ?
O22 Ti2 O10 164.57(11) . 5 ?
O22 Ti2 O10 90.11(11) 5 5 ?
O24 Ti2 O10 95.43(12) . . ?
O22 Ti2 O10 90.11(11) . . ?
O22 Ti2 O10 164.57(11) 5 . ?
O10 Ti2 O10 85.96(17) 5 . ?
O24 Ti2 O13 166.86(16) . . ?
O22 Ti2 O13 89.47(10) . . ?
O22 Ti2 O13 89.47(10) 5 . ?
O10 Ti2 O13 75.10(10) 5 . ?
O10 Ti2 O13 75.10(10) . . ?
O24 Ti2 W3 124.57(10) . . ?
O22 Ti2 W3 89.43(6) . . ?
O22 Ti2 W3 135.05(7) 5 . ?
O10 Ti2 W3 79.83(8) 5 . ?
O10 Ti2 W3 29.51(7) . . ?
O13 Ti2 W3 45.59(7) . . ?
O24 Ti2 W3 124.57(10) . 5 ?
O22 Ti2 W3 135.06(7) . 5 ?
O22 Ti2 W3 89.42(6) 5 5 ?
O10 Ti2 W3 29.51(7) 5 5 ?
O10 Ti2 W3 79.83(8) . 5 ?
O13 Ti2 W3 45.59(7) . 5 ?
W3 Ti2 W3 61.158(15) . 5 ?
O24 Ti2 Cs1 60.39(13) . . ?
O22 Ti2 Cs1 59.06(6) . . ?
O22 Ti2 Cs1 59.07(6) 5 . ?
O10 Ti2 Cs1 132.65(8) 5 . ?
O10 Ti2 Cs1 132.65(8) . . ?
O13 Ti2 Cs1 132.75(10) . . ?
W3 Ti2 Cs1 147.488(12) . . ?
W3 Ti2 Cs1 147.488(12) 5 . ?
O24 Ti2 Cs2 76.403(13) . 8_665 ?
O22 Ti2 Cs2 48.14(8) . 8_665 ?
O22 Ti2 Cs2 134.72(7) 5 8_665 ?
O10 Ti2 Cs2 135.04(8) 5 8_665 ?
O10 Ti2 Cs2 51.90(8) . 8_665 ?
O13 Ti2 Cs2 103.659(12) . 8_665 ?
W3 Ti2 Cs2 70.108(7) . 8_665 ?
W3 Ti2 Cs2 130.403(19) 5 8_665 ?
Cs1 Ti2 Cs2 81.735(12) . 8_665 ?
O24 Ti2 Cs2 76.405(13) . 9_465 ?
O22 Ti2 Cs2 134.71(8) . 9_465 ?
O22 Ti2 Cs2 48.14(8) 5 9_465 ?
O10 Ti2 Cs2 51.90(8) 5 9_465 ?
O10 Ti2 Cs2 135.04(8) . 9_465 ?
O13 Ti2 Cs2 103.657(12) . 9_465 ?
W3 Ti2 Cs2 130.401(19) . 9_465 ?
W3 Ti2 Cs2 70.106(7) 5 9_465 ?
Cs1 Ti2 Cs2 81.737(12) . 9_465 ?
Cs2 Ti2 Cs2 152.56(2) 8_665 9_465 ?
O24 Ti3 O24 98.23(17) 2_665 3_565 ?
O24 Ti3 O24 98.23(17) 2_665 . ?
O24 Ti3 O24 98.23(17) 3_565 . ?
O24 Ti3 O25 89.14(16) 2_665 2_665 ?
O24 Ti3 O25 89.14(16) 3_565 2_665 ?
O24 Ti3 O25 168.7(2) . 2_665 ?
O24 Ti3 O25 89.13(16) 2_665 . ?
O24 Ti3 O25 168.7(2) 3_565 . ?
O24 Ti3 O25 89.13(16) . . ?
O25 Ti3 O25 82.4(3) 2_665 . ?
O24 Ti3 O25 168.7(2) 2_665 3_565 ?
O24 Ti3 O25 89.14(16) 3_565 3_565 ?
O24 Ti3 O25 89.13(16) . 3_565 ?
O25 Ti3 O25 82.4(3) 2_665 3_565 ?
O25 Ti3 O25 82.4(3) . 3_565 ?
O24 Ti3 Cs1 60.80(13) 2_665 . ?
O24 Ti3 Cs1 60.81(13) 3_565 . ?
O24 Ti3 Cs1 60.81(13) . . ?
O25 Ti3 Cs1 130.5(2) 2_665 . ?
O25 Ti3 Cs1 130.5(2) . . ?
O25 Ti3 Cs1 130.5(2) 3_565 . ?
O13 Si1 O17 109.99(12) . 5 ?
O13 Si1 O17 109.99(12) . . ?
O17 Si1 O17 109.60(18) 5 . ?
O13 Si1 O4 109.07(19) . . ?
O17 Si1 O4 109.09(11) 5 . ?
O17 Si1 O4 109.09(11) . . ?
W1 O1 Cs2 125.6(2) . . ?
W1 O1 Cs4 103.48(17) . . ?
Cs2 O1 Cs4 130.97(16) . . ?
W1 O2 W5 150.97(17) . 5 ?
W1 O2 Cs3 105.44(10) . 5 ?
W5 O2 Cs3 102.56(10) 5 5 ?
W1 O2 Cs4 84.98(9) . . ?
W5 O2 Cs4 94.49(11) 5 . ?
Cs3 O2 Cs4 106.24(8) 5 . ?
W2 O3 W1 120.95(11) 5 . ?
W2 O3 Cs3 102.56(12) 5 . ?
W1 O3 Cs3 105.08(12) . . ?
Si1 O4 W1 123.8(2) . . ?
Si1 O4 W2 124.52(12) . . ?
W1 O4 W2 91.52(10) . . ?
Si1 O4 W2 124.52(12) . 5 ?
W1 O4 W2 91.52(10) . 5 ?
W2 O4 W2 91.09(12) . 5 ?
W2 O5 Na1 160.6(5) . . ?
W2 O5 Cs3 96.82(9) . 12_465 ?
Na1 O5 Cs3 87.3(3) . 12_465 ?
W2 O6 W3 152.12(17) . 5 ?
W2 O6 Cs3 91.89(11) . 12_465 ?
W3 O6 Cs3 85.31(9) 5 12_465 ?
W2 O7 W4 151.70(18) . 5 ?
W2 O7 Cs3 105.53(9) . 5 ?
W4 O7 Cs3 102.06(11) 5 5 ?
W2 O7 Cs3 92.41(11) . 12_465 ?
W4 O7 Cs3 84.62(9) 5 12_465 ?
Cs3 O7 Cs3 108.63(8) 5 12_465 ?
W2 O8 W2 120.59(19) 5 . ?
W3 O9 Na1 143.0(4) . 10_665 ?
W3 O9 Cs3 101.02(12) . 8_665 ?
Na1 O9 Cs3 108.6(3) 10_665 8_665 ?
W3 O10 Ti2 117.66(15) . . ?
W3 O10 Cs2 111.97(10) . 8_665 ?
Ti2 O10 Cs2 98.69(10) . 8_665 ?
W4 O11 W3 153.75(17) . . ?
W4 O11 Cs3 92.13(7) . 8_665 ?
W3 O11 Cs3 93.17(9) . 8_665 ?
W4 O11 Cs2 102.11(10) . 8_665 ?
W3 O11 Cs2 100.09(9) . 8_665 ?
Cs3 O11 Cs2 110.28(8) 8_665 8_665 ?
W3 O12 W3 119.58(19) . 5 ?
Si1 O13 Ti2 122.23(19) . . ?
Si1 O13 W3 125.03(11) . . ?
Ti2 O13 W3 92.09(11) . . ?
Si1 O13 W3 125.03(10) . 5 ?
Ti2 O13 W3 92.09(11) . 5 ?
W3 O13 W3 90.75(13) . 5 ?
W4 O14 Cs3 101.07(13) . 8_665 ?
W4 O14 Cs4 136.82(13) . 8_665 ?
Cs3 O14 Cs4 115.90(9) 8_665 8_665 ?
W4 O15 Ti1 117.38(15) . . ?
W4 O15 K1 110.41(11) . . ?
Ti1 O15 K1 106.46(15) . . ?
W4 O15 Cs2 111.63(11) . 8_665 ?
Ti1 O15 Cs2 95.61(8) . 8_665 ?
K1 O15 Cs2 114.74(10) . 8_665 ?
W4 O16 W5 119.87(13) . . ?
W4 O16 Cs3 105.71(10) . . ?
W5 O16 Cs3 109.22(12) . . ?
Si1 O17 Ti1 123.56(11) . . ?
Si1 O17 W5 125.59(15) . . ?
Ti1 O17 W5 92.43(10) . . ?
Si1 O17 W4 124.64(13) . . ?
Ti1 O17 W4 89.35(10) . . ?
W5 O17 W4 90.96(8) . . ?
W5 O18 Cs4 100.92(15) . . ?
W5 O19 Ti1 118.11(14) . . ?
W5 O20 W5 154.2(2) 5 . ?
W5 O20 Cs4 90.30(11) 5 . ?
W5 O20 Cs4 90.30(11) . . ?
Ti1 O21 Ti1 152.3(2) 6_565 . ?
Ti1 O21 Cs1 92.03(12) 6_565 . ?
Ti1 O21 Cs1 92.03(12) . . ?
Ti1 O22 Ti2 147.55(17) . . ?
Ti1 O22 Cs2 104.66(11) . 8_665 ?
Ti2 O22 Cs2 105.56(10) . 8_665 ?
Ti1 O22 Cs1 90.74(8) . . ?
Ti2 O22 Cs1 91.52(7) . . ?
Cs2 O22 Cs1 107.05(7) 8_665 . ?
Ti1 O23 Ti1 137.4(2) . 5 ?
Ti1 O23 Cs1 89.14(11) . . ?
Ti1 O23 Cs1 89.14(11) 5 . ?
Ti3 O24 Ti2 178.1(2) . . ?
Ti3 O24 Cs1 90.85(14) . . ?
Ti2 O24 Cs1 91.02(15) . . ?
O23 Cs1 O23 97.95(9) . 2_665 ?
O23 Cs1 O23 97.95(9) . 3_565 ?
O23 Cs1 O23 97.95(9) 2_665 3_565 ?
O23 Cs1 O21 126.98(10) . 3_565 ?
O23 Cs1 O21 53.43(3) 2_665 3_565 ?
O23 Cs1 O21 53.43(3) 3_565 3_565 ?
O23 Cs1 O21 53.43(3) . 2_665 ?
O23 Cs1 O21 53.43(3) 2_665 2_665 ?
O23 Cs1 O21 126.98(10) 3_565 2_665 ?
O21 Cs1 O21 105.04(8) 3_565 2_665 ?
O23 Cs1 O21 53.43(3) . . ?
O23 Cs1 O21 126.98(10) 2_665 . ?
O23 Cs1 O21 53.43(3) 3_565 . ?
O21 Cs1 O21 105.03(8) 3_565 . ?
O21 Cs1 O21 105.03(8) 2_665 . ?
O23 Cs1 O22 49.45(7) . . ?
O23 Cs1 O22 143.86(5) 2_665 . ?
O23 Cs1 O22 101.42(5) 3_565 . ?
O21 Cs1 O22 154.84(5) 3_565 . ?
O21 Cs1 O22 90.74(5) 2_665 . ?
O21 Cs1 O22 51.08(7) . . ?
O23 Cs1 O22 143.86(5) . 4_665 ?
O23 Cs1 O22 49.45(7) 2_665 4_665 ?
O23 Cs1 O22 101.42(5) 3_565 4_665 ?
O21 Cs1 O22 51.08(7) 3_565 4_665 ?
O21 Cs1 O22 90.74(5) 2_665 4_665 ?
O21 Cs1 O22 154.84(5) . 4_665 ?
O22 Cs1 O22 150.10(9) . 4_665 ?
O23 Cs1 O22 101.42(5) . 2_665 ?
O23 Cs1 O22 49.45(7) 2_665 2_665 ?
O23 Cs1 O22 143.86(5) 3_565 2_665 ?
O21 Cs1 O22 90.74(5) 3_565 2_665 ?
O21 Cs1 O22 51.08(7) 2_665 2_665 ?
O21 Cs1 O22 154.84(5) . 2_665 ?
O22 Cs1 O22 114.37(3) . 2_665 ?
O22 Cs1 O22 47.66(10) 4_665 2_665 ?
O23 Cs1 O22 143.86(5) . 3_565 ?
O23 Cs1 O22 101.42(5) 2_665 3_565 ?
O23 Cs1 O22 49.45(7) 3_565 3_565 ?
O21 Cs1 O22 51.08(7) 3_565 3_565 ?
O21 Cs1 O22 154.84(5) 2_665 3_565 ?
O21 Cs1 O22 90.74(5) . 3_565 ?
O22 Cs1 O22 114.37(3) . 3_565 ?
O22 Cs1 O22 68.41(10) 4_665 3_565 ?
O22 Cs1 O22 114.38(4) 2_665 3_565 ?
O23 Cs1 O22 101.42(5) . 6_565 ?
O23 Cs1 O22 143.86(5) 2_665 6_565 ?
O23 Cs1 O22 49.45(7) 3_565 6_565 ?
O21 Cs1 O22 90.74(5) 3_565 6_565 ?
O21 Cs1 O22 154.84(5) 2_665 6_565 ?
O21 Cs1 O22 51.08(7) . 6_565 ?
O22 Cs1 O22 68.41(10) . 6_565 ?
O22 Cs1 O22 114.38(3) 4_665 6_565 ?
O22 Cs1 O22 150.10(9) 2_665 6_565 ?
O22 Cs1 O22 47.66(10) 3_565 6_565 ?
O23 Cs1 O22 49.44(7) . 5 ?
O23 Cs1 O22 101.42(5) 2_665 5 ?
O23 Cs1 O22 143.86(5) 3_565 5 ?
O21 Cs1 O22 154.84(5) 3_565 5 ?
O21 Cs1 O22 51.08(7) 2_665 5 ?
O21 Cs1 O22 90.74(5) . 5 ?
O22 Cs1 O22 47.66(10) . 5 ?
O22 Cs1 O22 114.38(3) 4_665 5 ?
O22 Cs1 O22 68.41(10) 2_665 5 ?
O22 Cs1 O22 150.10(9) 3_565 5 ?
O22 Cs1 O22 114.37(4) 6_565 5 ?
O1 Cs2 O22 124.06(8) . 16_664 ?
O1 Cs2 O22 124.05(8) . 15_564 ?
O22 Cs2 O22 71.45(8) 16_664 15_564 ?
O1 Cs2 O10 116.69(4) . 16_664 ?
O22 Cs2 O10 51.13(7) 16_664 16_664 ?
O22 Cs2 O10 112.56(5) 15_564 16_664 ?
O1 Cs2 O10 116.68(4) . 15_564 ?
O22 Cs2 O10 112.56(5) 16_664 15_564 ?
O22 Cs2 O10 51.13(7) 15_564 15_564 ?
O10 Cs2 O10 119.97(8) 16_664 15_564 ?
O1 Cs2 O15 74.74(9) . 16_664 ?
O22 Cs2 O15 50.98(6) 16_664 16_664 ?
O22 Cs2 O15 87.39(6) 15_564 16_664 ?
O10 Cs2 O15 82.36(7) 16_664 16_664 ?
O10 Cs2 O15 137.14(7) 15_564 16_664 ?
O1 Cs2 O15 74.74(9) . 15_564 ?
O22 Cs2 O15 87.39(6) 16_664 15_564 ?
O22 Cs2 O15 50.98(6) 15_564 15_564 ?
O10 Cs2 O15 137.15(7) 16_664 15_564 ?
O10 Cs2 O15 82.35(7) 15_564 15_564 ?
O15 Cs2 O15 60.02(10) 16_664 15_564 ?
O1 Cs2 O11 76.39(5) . 16_664 ?
O22 Cs2 O11 57.95(5) 16_664 16_664 ?
O22 Cs2 O11 125.81(6) 15_564 16_664 ?
O10 Cs2 O11 46.97(6) 16_664 16_664 ?
O10 Cs2 O11 166.47(6) 15_564 16_664 ?
O15 Cs2 O11 46.64(7) 16_664 16_664 ?
O15 Cs2 O11 105.61(7) 15_564 16_664 ?
O1 Cs2 O11 76.39(4) . 15_564 ?
O22 Cs2 O11 125.81(6) 16_664 15_564 ?
O22 Cs2 O11 57.94(5) 15_564 15_564 ?
O10 Cs2 O11 166.47(6) 16_664 15_564 ?
O10 Cs2 O11 46.96(6) 15_564 15_564 ?
O15 Cs2 O11 105.61(7) 16_664 15_564 ?
O15 Cs2 O11 46.64(7) 15_564 15_564 ?
O11 Cs2 O11 145.68(9) 16_664 15_564 ?
O1 Cs2 Ti1 103.73(9) . 16_664 ?
O22 Cs2 Ti1 25.97(5) 16_664 16_664 ?
O22 Cs2 Ti1 67.40(5) 15_564 16_664 ?
O10 Cs2 Ti1 72.70(5) 16_664 16_664 ?
O10 Cs2 Ti1 117.76(5) 15_564 16_664 ?
O15 Cs2 Ti1 29.29(4) 16_664 16_664 ?
O15 Cs2 Ti1 64.45(4) 15_564 16_664 ?
O11 Cs2 Ti1 58.71(5) 16_664 16_664 ?
O11 Cs2 Ti1 108.84(5) 15_564 16_664 ?
O1 Cs2 Ti1 103.73(9) . 15_564 ?
O22 Cs2 Ti1 67.40(5) 16_664 15_564 ?
O22 Cs2 Ti1 25.97(5) 15_564 15_564 ?
O10 Cs2 Ti1 117.77(5) 16_664 15_564 ?
O10 Cs2 Ti1 72.70(5) 15_564 15_564 ?
O15 Cs2 Ti1 64.45(4) 16_664 15_564 ?
O15 Cs2 Ti1 29.29(4) 15_564 15_564 ?
O11 Cs2 Ti1 108.84(5) 16_664 15_564 ?
O11 Cs2 Ti1 58.71(5) 15_564 15_564 ?
Ti1 Cs2 Ti1 52.301(19) 16_664 15_564 ?
O1 Cs2 Ti2 135.55(3) . 14_664 ?
O22 Cs2 Ti2 26.30(5) 16_664 14_664 ?
O22 Cs2 Ti2 84.07(4) 15_564 14_664 ?
O10 Cs2 Ti2 29.41(4) 16_664 14_664 ?
O10 Cs2 Ti2 107.77(4) 15_564 14_664 ?
O15 Cs2 Ti2 73.00(5) 16_664 14_664 ?
O15 Cs2 Ti2 112.77(4) 15_564 14_664 ?
O11 Cs2 Ti2 59.25(4) 16_664 14_664 ?
O11 Cs2 Ti2 141.87(4) 15_564 14_664 ?
Ti1 Cs2 Ti2 51.957(16) 16_664 14_664 ?
Ti1 Cs2 Ti2 88.994(16) 15_564 14_664 ?
O16 Cs3 O7 49.85(7) . 5 ?
O16 Cs3 O3W 74.1(4) . 18_564 ?
O7 Cs3 O3W 86.6(3) 5 18_564 ?
O16 Cs3 O14 103.11(7) . 15_564 ?
O7 Cs3 O14 126.18(8) 5 15_564 ?
O3W Cs3 O14 135.7(3) 18_564 15_564 ?
O16 Cs3 O3 82.87(7) . . ?
O7 Cs3 O3 48.53(6) 5 . ?
O3W Cs3 O3 133.4(3) 18_564 . ?
O14 Cs3 O3 88.49(8) 15_564 . ?
O16 Cs3 O9 141.95(8) . 15_564 ?
O7 Cs3 O9 92.12(7) 5 15_564 ?
O3W Cs3 O9 109.2(4) 18_564 15_564 ?
O14 Cs3 O9 99.43(7) 15_564 15_564 ?
O3 Cs3 O9 67.41(7) . 15_564 ?
O16 Cs3 O2 49.05(7) . 5 ?
O7 Cs3 O2 57.13(8) 5 5 ?
O3W Cs3 O2 123.1(4) 18_564 5 ?
O14 Cs3 O2 70.27(7) 15_564 5 ?
O3 Cs3 O2 47.87(6) . 5 ?
O9 Cs3 O2 113.87(7) 15_564 5 ?
O16 Cs3 O11 149.62(8) . 15_564 ?
O7 Cs3 O11 128.04(6) 5 15_564 ?
O3W Cs3 O11 134.3(4) 18_564 15_564 ?
O14 Cs3 O11 50.82(6) 15_564 15_564 ?
O3 Cs3 O11 81.32(7) . 15_564 ?
O9 Cs3 O11 50.14(7) 15_564 15_564 ?
O2 Cs3 O11 102.04(6) 5 15_564 ?
O16 Cs3 O5 119.36(8) . 18_564 ?
O7 Cs3 O5 141.71(8) 5 18_564 ?
O3W Cs3 O5 56.8(3) 18_564 18_564 ?
O14 Cs3 O5 90.95(8) 15_564 18_564 ?
O3 Cs3 O5 157.18(7) . 18_564 ?
O9 Cs3 O5 90.22(9) 15_564 18_564 ?
O2 Cs3 O5 151.08(8) 5 18_564 ?
O11 Cs3 O5 80.69(7) 15_564 18_564 ?
O16 Cs3 O7 134.80(8) . 18_564 ?
O7 Cs3 O7 170.92(5) 5 18_564 ?
O3W Cs3 O7 102.1(3) 18_564 18_564 ?
O14 Cs3 O7 48.15(7) 15_564 18_564 ?
O3 Cs3 O7 122.39(6) . 18_564 ?
O9 Cs3 O7 82.66(8) 15_564 18_564 ?
O2 Cs3 O7 118.35(6) 5 18_564 ?
O11 Cs3 O7 43.30(6) 15_564 18_564 ?
O5 Cs3 O7 46.18(6) 18_564 18_564 ?
O16 Cs3 O6 164.79(7) . 18_564 ?
O7 Cs3 O6 136.71(8) 5 18_564 ?
O3W Cs3 O6 91.8(4) 18_564 18_564 ?
O14 Cs3 O6 82.82(7) 15_564 18_564 ?
O3 Cs3 O6 111.52(6) . 18_564 ?
O9 Cs3 O6 47.91(8) 15_564 18_564 ?
O2 Cs3 O6 144.97(5) 5 18_564 ?
O11 Cs3 O6 42.95(6) 15_564 18_564 ?
O5 Cs3 O6 45.89(7) 18_564 18_564 ?
O7 Cs3 O6 41.65(7) 18_564 18_564 ?
O16 Cs3 W4 128.31(6) . 15_564 ?
O7 Cs3 W4 141.84(5) 5 15_564 ?
O3W Cs3 W4 131.4(3) 18_564 15_564 ?
O14 Cs3 W4 25.39(5) 15_564 15_564 ?
O3 Cs3 W4 94.63(6) . 15_564 ?
O9 Cs3 W4 79.14(5) 15_564 15_564 ?
O2 Cs3 W4 92.43(5) 5 15_564 ?
O11 Cs3 W4 29.05(5) 15_564 15_564 ?
O5 Cs3 W4 75.96(6) 18_564 15_564 ?
O7 Cs3 W4 29.79(3) 18_564 15_564 ?
O6 Cs3 W4 57.70(5) 18_564 15_564 ?
O5W Cs4 O1 164.4(8) 1_554 . ?
O5W Cs4 O14 122.61(19) 1_554 16_664 ?
O1 Cs4 O14 61.98(7) . 16_664 ?
O5W Cs4 O14 122.60(19) 1_554 15_564 ?
O1 Cs4 O14 61.98(7) . 15_564 ?
O14 Cs4 O14 110.61(9) 16_664 15_564 ?
O5W Cs4 O9W 20.7(9) 1_554 1_554 ?
O1 Cs4 O9W 174.9(5) . 1_554 ?
O14 Cs4 O9W 116.0(2) 16_664 1_554 ?
O14 Cs4 O9W 116.0(2) 15_564 1_554 ?
O5W Cs4 O10W 38.4(12) 1_554 1_554 ?
O1 Cs4 O10W 157.1(9) . 1_554 ?
O14 Cs4 O10W 107.9(5) 16_664 1_554 ?
O14 Cs4 O10W 107.9(5) 15_564 1_554 ?
O9W Cs4 O10W 17.7(10) 1_554 1_554 ?
O5W Cs4 O3W 71.4(3) 1_554 10_664 ?
O1 Cs4 O3W 109.8(3) . 10_664 ?
O14 Cs4 O3W 157.5(3) 16_664 10_664 ?
O14 Cs4 O3W 51.5(2) 15_564 10_664 ?
O9W Cs4 O3W 70.1(3) 1_554 10_664 ?
O10W Cs4 O3W 71.2(3) 1_554 10_664 ?
O5W Cs4 O3W 71.4(3) 1_554 9_464 ?
O1 Cs4 O3W 109.8(3) . 9_464 ?
O14 Cs4 O3W 51.5(2) 16_664 9_464 ?
O14 Cs4 O3W 157.6(3) 15_564 9_464 ?
O9W Cs4 O3W 70.1(3) 1_554 9_464 ?
O10W Cs4 O3W 71.2(3) 1_554 9_464 ?
O3W Cs4 O3W 140.3(5) 10_664 9_464 ?
O5W Cs4 K1 102.5(8) 1_554 15_564 ?
O1 Cs4 K1 93.05(12) . 15_564 ?
O14 Cs4 K1 72.79(7) 16_664 15_564 ?
O14 Cs4 K1 72.78(7) 15_564 15_564 ?
O9W Cs4 K1 81.8(5) 1_554 15_564 ?
O10W Cs4 K1 64.1(9) 1_554 15_564 ?
O3W Cs4 K1 87.5(3) 10_664 15_564 ?
O3W Cs4 K1 87.5(3) 9_464 15_564 ?
O5W Cs4 O8W 23.8(9) 1_554 . ?
O1 Cs4 O8W 140.6(5) . . ?
O14 Cs4 O8W 124.54(6) 16_664 . ?
O14 Cs4 O8W 124.54(6) 15_564 . ?
O9W Cs4 O8W 44.6(7) 1_554 . ?
O10W Cs4 O8W 62.3(10) 1_554 . ?
O3W Cs4 O8W 75.8(3) 10_664 . ?
O3W Cs4 O8W 75.8(3) 9_464 . ?
K1 Cs4 O8W 126.4(5) 15_564 . ?
O5W Cs4 O18 75.4(6) 1_554 5 ?
O1 Cs4 O18 93.45(8) . 5 ?
O14 Cs4 O18 71.98(6) 16_664 5 ?
O14 Cs4 O18 145.94(9) 15_564 5 ?
O9W Cs4 O18 90.3(4) 1_554 5 ?
O10W Cs4 O18 102.9(7) 1_554 5 ?
O3W Cs4 O18 130.5(3) 10_664 5 ?
O3W Cs4 O18 49.3(3) 9_464 5 ?
K1 Cs4 O18 135.66(5) 15_564 5 ?
O8W Cs4 O18 59.8(3) . 5 ?
O5W Cs4 O18 75.4(6) 1_554 . ?
O1 Cs4 O18 93.45(8) . . ?
O14 Cs4 O18 145.94(9) 16_664 . ?
O14 Cs4 O18 71.97(6) 15_564 . ?
O9W Cs4 O18 90.3(4) 1_554 . ?
O10W Cs4 O18 102.9(7) 1_554 . ?
O3W Cs4 O18 49.3(3) 10_664 . ?
O3W Cs4 O18 130.5(3) 9_464 . ?
K1 Cs4 O18 135.66(5) 15_564 . ?
O8W Cs4 O18 59.8(3) . . ?
O18 Cs4 O18 87.57(9) 5 . ?
O10W K1 O15 134.3(6) 8_664 6_565 ?
O10W K1 O15 134.3(6) 8_664 . ?
O15 K1 O15 63.72(13) 6_565 . ?
O10W K1 O1W 121.4(8) 8_664 . ?
O15 K1 O1W 92.8(2) 6_565 . ?
O15 K1 O1W 92.8(2) . . ?
O10W K1 Cs4 59.7(8) 8_664 8_665 ?
O15 K1 Cs4 86.23(12) 6_565 8_665 ?
O15 K1 Cs4 86.23(12) . 8_665 ?
O1W K1 Cs4 178.9(3) . 8_665 ?
O10W K1 Ti1 154.37(14) 8_664 6_565 ?
O15 K1 Ti1 27.13(6) 6_565 6_565 ?
O15 K1 Ti1 63.90(10) . 6_565 ?
O1W K1 Ti1 66.0(2) . 6_565 ?
Cs4 K1 Ti1 113.03(12) 8_665 6_565 ?
O10W K1 Ti1 154.36(14) 8_664 . ?
O15 K1 Ti1 63.90(9) 6_565 . ?
O15 K1 Ti1 27.13(6) . . ?
O1W K1 Ti1 66.0(2) . . ?
Cs4 K1 Ti1 113.03(12) 8_665 . ?
Ti1 K1 Ti1 50.47(6) 6_565 . ?
O10W K1 Cs2 133.9(8) 8_664 8_665 ?
O15 K1 Cs2 33.62(7) 6_565 8_665 ?
O15 K1 Cs2 33.62(7) . 8_665 ?
O1W K1 Cs2 104.7(3) . 8_665 ?
Cs4 K1 Cs2 74.21(9) 8_665 8_665 ?
Ti1 K1 Cs2 47.28(5) 6_565 8_665 ?
Ti1 K1 Cs2 47.28(5) . 8_665 ?
Na2 Na1 O3W 78.7(9) 16_665 . ?
Na2 Na1 O5 90.8(8) 16_665 . ?
O3W Na1 O5 87.9(8) . . ?
Na2 Na1 O9 112.3(8) 16_665 16_664 ?
O3W Na1 O9 167.2(7) . 16_664 ?
O5 Na1 O9 85.4(6) . 16_664 ?
Na2 Na1 O9W 73.3(9) 16_665 14_664 ?
O3W Na1 O9W 96.7(9) . 14_664 ?
O5 Na1 O9W 162.1(8) . 14_664 ?
O9 Na1 O9W 93.0(8) 16_664 14_664 ?
Na2 Na1 Cs3 117.0(8) 16_665 12_465 ?
O3W Na1 Cs3 50.2(4) . 12_465 ?
O5 Na1 Cs3 58.2(3) . 12_465 ?
O9 Na1 Cs3 117.1(5) 16_664 12_465 ?
O9W Na1 Cs3 136.4(8) 14_664 12_465 ?
Na2 Na1 Cs4 73.5(8) 16_665 14_665 ?
O3W Na1 Cs4 49.9(6) . 14_665 ?
O5 Na1 Cs4 136.7(6) . 14_665 ?
O9 Na1 Cs4 137.9(6) 16_664 14_665 ?
O9W Na1 Cs4 47.1(6) 14_664 14_665 ?
Cs3 Na1 Cs4 92.9(3) 12_465 14_665 ?
Na2 Na1 Cs3 139.7(8) 16_665 5 ?
O3W Na1 Cs3 126.7(6) . 5 ?
O5 Na1 Cs3 63.2(4) . 5 ?
O9 Na1 Cs3 40.6(3) 16_664 5 ?
O9W Na1 Cs3 124.8(8) 14_664 5 ?
Cs3 Na1 Cs3 76.6(2) 12_465 5 ?
Cs4 Na1 Cs3 146.4(3) 14_665 5 ?
Na1 Na2 O8W 121.0(11) 10_664 . ?
Na1 Na2 O5W 85.7(10) 10_664 1_554 ?
O8W Na2 O5W 36.7(8) . 1_554 ?
Na1 Na2 O3W 56.3(7) 10_664 10_664 ?
O8W Na2 O3W 106.2(9) . 10_664 ?
O5W Na2 O3W 78.4(8) 1_554 10_664 ?
Na1 Na2 Cs4 80.7(7) 10_664 . ?
O8W Na2 Cs4 54.5(7) . . ?
O5W Na2 Cs4 27.9(6) 1_554 . ?
O3W Na2 Cs4 52.9(5) 10_664 . ?
Na1 O3W Na2 45.0(6) . 16_665 ?
Na1 O3W Cs3 96.7(6) . 12_465 ?
Na2 O3W Cs3 128.5(7) 16_665 12_465 ?
Na1 O3W Cs4 99.3(7) . 14_665 ?
Na2 O3W Cs4 88.1(5) 16_665 14_665 ?
Cs3 O3W Cs4 138.8(6) 12_465 14_665 ?
O9W O5W O8W 113(3) . 1_556 ?
O9W O5W Cs4 124(2) . 1_556 ?
O8W O5W Cs4 123.5(19) 1_556 1_556 ?
O9W O5W Na2 83.0(11) . 5_556 ?
O8W O5W Na2 67.1(8) 1_556 5_556 ?
Cs4 O5W Na2 117.3(7) 1_556 5_556 ?
O9W O5W Na2 83.0(11) . 1_556 ?
O8W O5W Na2 67.1(8) 1_556 1_556 ?
Cs4 O5W Na2 117.3(7) 1_556 1_556 ?
Na2 O5W Na2 121.7(12) 5_556 1_556 ?
O6W O6W O6W 60.00(2) 2_665 3_565 ?
O5W O8W Na2 76.2(8) 1_554 5 ?
O5W O8W Na2 76.2(8) 1_554 . ?
Na2 O8W Na2 134.1(14) 5 . ?
O5W O8W Cs4 32.6(12) 1_554 . ?
Na2 O8W Cs4 88.1(7) 5 . ?
Na2 O8W Cs4 88.1(7) . . ?
O5W O9W Na1 95.3(7) . 10_665 ?
O5W O9W Na1 95.3(7) . 9_465 ?
Na1 O9W Na1 168.9(14) 10_665 9_465 ?
O5W O9W Cs4 35.3(16) . 1_556 ?
Na1 O9W Cs4 93.3(7) 10_665 1_556 ?
Na1 O9W Cs4 93.3(7) 9_465 1_556 ?
K1 O10W Cs4 56.2(8) 15_565 1_556 ?

loop_
_geom_bond_atom_site_label_1
_geom_bond_atom_site_label_2
_geom_bond_distance
_geom_bond_site_symmetry_2
_geom_bond_publ_flag
W1 O1 1.720(5) . ?
W1 O2 1.860(2) 5 ?
W1 O2 1.860(2) . ?
W1 O3 1.935(3) . ?
W1 O3 1.935(3) 5 ?
W1 O4 2.345(4) . ?
W1 Cs4 3.8784(17) . ?
W1 Cs3 4.2019(4) 5 ?
W1 Cs3 4.2020(4) . ?
W1 Cs2 4.2843(5) . ?
W2 O5 1.736(3) . ?
W2 O7 1.868(2) . ?
W2 O6 1.877(3) . ?
W2 O3 1.935(3) 5 ?
W2 O8 1.9354(19) . ?
W2 O4 2.355(2) . ?
W2 Cs3 4.1363(4) 12_465 ?
W2 Cs3 4.1374(5) 5 ?
W3 O9 1.723(3) . ?
W3 O10 1.836(2) . ?
W3 O11 1.918(3) . ?
W3 O12 1.9430(19) . ?
W3 O6 1.963(3) 5 ?
W3 O13 2.359(3) . ?
W3 Ti2 3.3005(7) . ?
W3 Cs3 3.9788(3) 8_665 ?
W3 Cs2 4.2776(3) 8_665 ?
W4 O14 1.726(3) . ?
W4 O15 1.839(2) . ?
W4 O11 1.919(3) . ?
W4 O16 1.935(3) . ?
W4 O7 1.971(2) 5 ?
W4 O17 2.375(2) . ?
W4 Ti1 3.2551(5) . ?
W4 Cs3 3.9497(5) 8_665 ?
W4 Cs3 4.1162(4) . ?
W4 Cs2 4.3323(4) 8_665 ?
W5 O18 1.719(3) . ?
W5 O19 1.849(2) . ?
W5 O20 1.9162(9) . ?
W5 O16 1.947(3) . ?
W5 O2 1.988(2) 5 ?
W5 O17 2.338(3) . ?
W5 Ti1 3.3147(6) . ?
W5 Cs3 4.2106(3) . ?
W5 Cs4 4.2196(15) . ?
Ti1 O22 1.814(3) . ?
Ti1 O21 1.8192(11) . ?
Ti1 O15 1.970(2) . ?
Ti1 O23 2.0115(16) . ?
Ti1 O19 2.015(3) . ?
Ti1 O17 2.253(2) . ?
Ti1 Cs1 3.7561(5) . ?
Ti1 Cs2 4.0078(8) 8_665 ?
Ti1 K1 4.143(5) . ?
Ti2 O24 1.822(4) . ?
Ti2 O22 1.870(3) . ?
Ti2 O22 1.870(3) 5 ?
Ti2 O10 2.020(2) 5 ?
Ti2 O10 2.020(2) . ?
Ti2 O13 2.224(3) . ?
Ti2 W3 3.3007(7) 5 ?
Ti2 Cs1 3.8062(9) . ?
Ti2 Cs2 4.0667(4) 8_665 ?
Ti2 Cs2 4.0667(4) 9_465 ?
Ti3 O24 1.800(4) 2_665 ?
Ti3 O24 1.800(4) 3_565 ?
Ti3 O24 1.800(4) . ?
Ti3 O25 2.161(7) 2_665 ?
Ti3 O25 2.161(7) . ?
Ti3 O25 2.162(7) 3_565 ?
Ti3 Cs1 3.7908(17) . ?
Si1 O13 1.624(4) . ?
Si1 O17 1.627(3) 5 ?
Si1 O17 1.627(3) . ?
Si1 O4 1.635(3) . ?
O1 Cs2 3.050(4) . ?
O1 Cs4 3.098(5) . ?
O2 W5 1.987(2) 5 ?
O2 Cs3 3.305(3) 5 ?
O2 Cs4 3.570(3) . ?
O3 W2 1.935(3) 5 ?
O3 Cs3 3.260(3) . ?
O4 W2 2.355(2) 5 ?
O5 Na1 2.369(18) . ?
O5 Cs3 3.554(3) 12_465 ?
O6 W3 1.963(3) 5 ?
O6 Cs3 3.625(3) 12_465 ?
O7 W4 1.971(2) 5 ?
O7 Cs3 3.225(3) 5 ?
O7 Cs3 3.613(3) 12_465 ?
O8 W2 1.9354(19) 5 ?
O9 Na1 2.575(19) 10_665 ?
O9 Cs3 3.272(3) 8_665 ?
O10 Cs2 3.237(3) 8_665 ?
O11 Cs3 3.381(2) 8_665 ?
O11 Cs2 3.502(3) 8_665 ?
O12 W3 1.9430(19) 5 ?
O13 W3 2.359(3) 5 ?
O14 Cs3 3.237(3) 8_665 ?
O14 Cs4 3.254(3) 8_665 ?
O15 K1 3.129(5) . ?
O15 Cs2 3.303(3) 8_665 ?
O16 Cs3 3.147(2) . ?
O18 Cs4 3.541(4) . ?
O20 W5 1.9161(9) 5 ?
O20 Cs4 3.749(4) . ?
O21 Ti1 1.8191(11) 6_565 ?
O21 Cs1 3.222(4) . ?
O22 Cs2 3.144(3) 8_665 ?
O22 Cs1 3.2659(19) . ?
O23 Ti1 2.0115(15) 5 ?
O23 Cs1 3.202(4) . ?
O24 Cs1 3.310(4) . ?
Cs1 O23 3.202(4) 2_665 ?
Cs1 O23 3.203(4) 3_565 ?
Cs1 O21 3.222(4) 3_565 ?
Cs1 O21 3.222(4) 2_665 ?
Cs1 O22 3.2659(19) 4_665 ?
Cs1 O22 3.2660(19) 2_665 ?
Cs1 O22 3.2659(19) 3_565 ?
Cs1 O22 3.2660(19) 6_565 ?
Cs1 O22 3.2660(19) 5 ?
Cs2 O22 3.144(3) 16_664 ?
Cs2 O22 3.144(3) 15_564 ?
Cs2 O10 3.237(3) 16_664 ?
Cs2 O10 3.238(3) 15_564 ?
Cs2 O15 3.303(3) 16_664 ?
Cs2 O15 3.303(3) 15_564 ?
Cs2 O11 3.502(3) 16_664 ?
Cs2 O11 3.502(3) 15_564 ?
Cs2 Ti1 4.0077(8) 16_664 ?
Cs2 Ti1 4.0078(8) 15_564 ?
Cs2 Ti2 4.0667(4) 14_664 ?
Cs3 O7 3.225(3) 5 ?
Cs3 O3W 3.233(13) 18_564 ?
Cs3 O14 3.237(3) 15_564 ?
Cs3 O9 3.272(3) 15_564 ?
Cs3 O2 3.305(3) 5 ?
Cs3 O11 3.381(2) 15_564 ?
Cs3 O5 3.554(3) 18_564 ?
Cs3 O7 3.613(3) 18_564 ?
Cs3 O6 3.625(3) 18_564 ?
Cs3 W4 3.9495(5) 15_564 ?
Cs4 O5W 2.26(3) 1_554 ?
Cs4 O14 3.254(3) 16_664 ?
Cs4 O14 3.254(3) 15_564 ?
Cs4 O9W 3.25(3) 1_554 ?
Cs4 O10W 3.64(5) 1_554 ?
Cs4 O3W 3.428(18) 10_664 ?
Cs4 O3W 3.429(18) 9_464 ?
Cs4 K1 3.502(6) 15_564 ?
Cs4 O8W 3.50(3) . ?
Cs4 O18 3.541(4) 5 ?
K1 O10W 3.79(6) 8_664 ?
K1 O15 3.129(5) 6_565 ?
K1 O1W 3.268(16) . ?
K1 Cs4 3.502(6) 8_665 ?
K1 Ti1 4.143(5) 6_565 ?
K1 Cs2 5.418(5) 8_665 ?
Na1 Na2 1.95(2) 16_665 ?
Na1 O3W 2.30(2) . ?
Na1 O9 2.575(19) 16_664 ?
Na1 O9W 2.822(17) 14_664 ?
Na1 Cs3 4.177(14) 12_465 ?
Na1 Cs4 4.424(18) 14_665 ?
Na1 Cs3 4.765(18) 5 ?
Na2 Na1 1.95(2) 10_664 ?
Na2 O8W 2.615(19) . ?
Na2 O5W 2.76(2) 1_554 ?
Na2 O3W 2.70(2) 10_664 ?
O3W Na2 2.70(2) 16_665 ?
O3W Cs3 3.232(13) 12_465 ?
O3W Cs4 3.428(18) 14_665 ?
O5W O9W 1.39(4) . ?
O5W O8W 1.70(4) 1_556 ?
O5W Cs4 2.26(3) 1_556 ?
O5W Na2 2.76(2) 5_556 ?
O5W Na2 2.76(2) 1_556 ?
O6W O6W 0.67(8) 2_665 ?
O6W O6W 0.67(8) 3_565 ?
O8W O5W 1.70(4) 1_554 ?
O8W Na2 2.615(19) 5 ?
O9W Na1 2.822(17) 10_665 ?
O9W Na1 2.822(17) 9_465 ?
O9W Cs4 3.25(3) 1_556 ?
O10W K1 3.79(6) 15_565 ?
O10W Cs4 3.64(5) 1_556 ?
